data_4312567
loop_
_publ_author_name
'David V. Partyka'
'Richard J. Staples'
'R. H. Holm'

_publ_section_title
;
 Nucleophilic Reactivity and Oxo/Sulfido Substitution Reactions of MVIO3
 Groups (M = Mo, W)
;
_journal_name_full 'Inorganic Chemistry'
_journal_page_first 7877
_journal_page_last 7886
_journal_paper_doi 10.1021/ic030185l
_journal_volume 42
_journal_year 2003
_chemical_formula_sum 'C15 H33 Mo N3 O S4'
_chemical_formula_weight 495.62
_chemical_name_systematic
;
  ?
;
_space_group_IT_number 14
_symmetry_cell_setting monoclinic
_symmetry_space_group_name_Hall '-P 2ybc'
_symmetry_space_group_name_H-M 'P 1 21/c 1'
_atom_sites_solution_hydrogens geom
_atom_sites_solution_primary direct
_atom_sites_solution_secondary difmap
_audit_creation_method SHELXL-97
_cell_angle_alpha 90.00
_cell_angle_beta 90.84(3)
_cell_angle_gamma 90.00
_cell_formula_units_Z 4
_cell_length_a 10.360(2)
_cell_length_b 9.4975(19)
_cell_length_c 22.348(5)
_cell_measurement_temperature 293(2)
_cell_volume 2198.7(8)
_computing_cell_refinement 'Bruker XSCANS'
_computing_data_collection 'Bruker XSCANS'
_computing_data_reduction 'Bruker SHELXTL'
_computing_molecular_graphics 'Bruker SHELXTL'
_computing_publication_material 'Bruker SHELXTL'
_computing_structure_refinement 'SHELXL-97 (Sheldrick, 1997)'
_computing_structure_solution 'SHELXS-97 (Sheldrick, 1990)'
_diffrn_ambient_temperature 293(2)
_diffrn_measured_fraction_theta_full 0.974
_diffrn_measured_fraction_theta_max 0.974
_diffrn_measurement_device_type 'Bruker P4'
_diffrn_measurement_method '\w scans'
_diffrn_radiation_monochromator graphite
_diffrn_radiation_source 'fine-focus sealed tube'
_diffrn_radiation_type MoK\a
_diffrn_radiation_wavelength 0.71073
_diffrn_reflns_av_R_equivalents 0.0537
_diffrn_reflns_av_sigmaI/netI 0.0592
_diffrn_reflns_limit_h_max 10
_diffrn_reflns_limit_h_min -13
_diffrn_reflns_limit_k_max 12
_diffrn_reflns_limit_k_min -9
_diffrn_reflns_limit_l_max 29
_diffrn_reflns_limit_l_min -29
_diffrn_reflns_number 14145
_diffrn_reflns_theta_full 28.29
_diffrn_reflns_theta_max 28.29
_diffrn_reflns_theta_min 1.82
_exptl_absorpt_coefficient_mu 0.985
_exptl_absorpt_correction_type none
_exptl_crystal_density_diffrn 1.497
_exptl_crystal_density_method 'not measured'
_exptl_crystal_F_000 1032
_refine_diff_density_max 2.511
_refine_diff_density_min -1.063
_refine_diff_density_rms 0.168
_refine_ls_extinction_method none
_refine_ls_goodness_of_fit_ref 1.123
_refine_ls_hydrogen_treatment mixed
_refine_ls_matrix_type full
_refine_ls_number_parameters 226
_refine_ls_number_reflns 5333
_refine_ls_number_restraints 0
_refine_ls_restrained_S_all 1.123
_refine_ls_R_factor_all 0.0987
_refine_ls_R_factor_gt 0.0655
_refine_ls_shift/su_max 0.001
_refine_ls_shift/su_mean 0.000
_refine_ls_structure_factor_coef Fsqd
_refine_ls_weighting_details 'calc w=1/[\s^2^(Fo^2^)+(0.0710P)^2^+9.8110P] where P=(Fo^2^+2Fc^2^)/3'
_refine_ls_weighting_scheme calc
_refine_ls_wR_factor_gt 0.1520
_refine_ls_wR_factor_ref 0.1714
_reflns_number_gt 3883
_reflns_number_total 5333
_reflns_threshold_expression >2sigma(I)
_cod_data_source_file ic030185l_12.cif
_cod_data_source_block Compound19
_cod_depositor_comments
;
The following automatic conversions were performed:

'_symmetry_cell_setting' value 'Monoclinic' changed to 'monoclinic'
according to the built-in table from CIF Core dictionary named
'cif_core.dic' version 2.4.1 from 2010-06-29.

Automatic conversion script
Id: cif_fix_values 1646 2011-03-28 12:23:43Z adriana 
;
_cod_database_code 4312567

loop_
_symmetry_equiv_pos_as_xyz
'x, y, z'
'-x, y+1/2, -z+1/2'
'-x, -y, -z'
'x, -y-1/2, z-1/2'

loop_
_atom_site_label
_atom_site_type_symbol
_atom_site_fract_x
_atom_site_fract_y
_atom_site_fract_z
_atom_site_U_iso_or_equiv
_atom_site_adp_type
_atom_site_occupancy
_atom_site_symmetry_multiplicity
_atom_site_calc_flag
_atom_site_refinement_flags
_atom_site_disorder_assembly
_atom_site_disorder_group
Mo1 Mo 0.64510(4) 0.94371(5) 0.84236(2) 0.01951(15) Uani 1 1 d . . .
S1 S 0.56791(15) 1.08733(16) 0.91500(7) 0.0296(3) Uani 1 1 d . . .
S4 S 0.82669(15) 1.07360(17) 0.82870(8) 0.0325(4) Uani 1 1 d . . .
S2 S 0.6599(2) 1.2941(2) 0.90986(11) 0.0551(6) Uani 1 1 d . . .
S3 S 0.8435(2) 1.2495(2) 0.89176(10) 0.0519(5) Uani 1 1 d . . .
O1 O 0.5477(4) 0.9688(4) 0.78177(18) 0.0297(9) Uani 1 1 d . . .
N3 N 0.5440(4) 0.7349(5) 0.8684(2) 0.0205(9) Uani 1 1 d . . .
N2 N 0.7244(4) 0.7289(5) 0.8075(2) 0.0240(10) Uani 1 1 d . . .
N1 N 0.7506(4) 0.7709(5) 0.9103(2) 0.0222(10) Uani 1 1 d . . .
C2 C 0.5992(5) 0.6581(6) 0.8175(3) 0.0233(11) Uani 1 1 d . . .
H2A H 0.5436 0.6653 0.7823 0.028 Uiso 1 1 calc R . .
H2B H 0.6118 0.5595 0.8271 0.028 Uiso 1 1 calc R . .
C1 C 0.8078(5) 0.6963(6) 0.8593(3) 0.0240(12) Uani 1 1 d . . .
H1A H 0.8952 0.7289 0.8526 0.029 Uiso 1 1 calc R . .
H1B H 0.8099 0.5957 0.8666 0.029 Uiso 1 1 calc R . .
C6 C 0.4002(5) 0.7093(7) 0.8779(3) 0.0282(13) Uani 1 1 d . . .
C3 C 0.6241(5) 0.7050(6) 0.9225(2) 0.0243(12) Uani 1 1 d . . .
H3A H 0.5857 0.7458 0.9578 0.029 Uiso 1 1 calc R . .
H3B H 0.6335 0.6043 0.9285 0.029 Uiso 1 1 calc R . .
C4 C 0.8388(6) 0.7781(7) 0.9648(3) 0.0300(13) Uani 1 1 d . . .
C5 C 0.7857(6) 0.6956(7) 0.7475(3) 0.0293(13) Uani 1 1 d . . .
C8 C 0.9666(7) 0.8417(11) 0.9482(4) 0.057(2) Uani 1 1 d . . .
H8A H 0.9521 0.9291 0.9276 0.085 Uiso 1 1 calc R . .
H8B H 1.0120 0.7780 0.9226 0.085 Uiso 1 1 calc R . .
H8C H 1.0172 0.8586 0.9838 0.085 Uiso 1 1 calc R . .
C10 C 0.9025(7) 0.7914(10) 0.7387(3) 0.055(2) Uani 1 1 d . . .
H10A H 0.8750 0.8880 0.7386 0.082 Uiso 1 1 calc R . .
H10B H 0.9418 0.7698 0.7011 0.082 Uiso 1 1 calc R . .
H10C H 0.9639 0.7766 0.7706 0.082 Uiso 1 1 calc R . .
C9 C 0.8622(11) 0.6308(9) 0.9906(5) 0.081(4) Uani 1 1 d . . .
H9A H 0.9033 0.5731 0.9612 0.122 Uiso 1 1 calc R . .
H9B H 0.7812 0.5893 1.0012 0.122 Uiso 1 1 calc R . .
H9C H 0.9168 0.6376 1.0256 0.122 Uiso 1 1 calc R . .
C7 C 0.7804(8) 0.8726(13) 1.0109(4) 0.071(3) Uani 1 1 d . . .
H7A H 0.8387 0.8813 1.0445 0.107 Uiso 1 1 calc R . .
H7B H 0.7003 0.8331 1.0240 0.107 Uiso 1 1 calc R . .
H7C H 0.7649 0.9639 0.9938 0.107 Uiso 1 1 calc R . .
C14 C 0.3288(6) 0.7121(9) 0.8183(3) 0.0394(16) Uani 1 1 d . . .
H14A H 0.3517 0.6305 0.7954 0.059 Uiso 1 1 calc R . .
H14B H 0.3522 0.7956 0.7967 0.059 Uiso 1 1 calc R . .
H14C H 0.2375 0.7122 0.8249 0.059 Uiso 1 1 calc R . .
C15 C 0.3471(6) 0.8242(8) 0.9182(3) 0.0415(17) Uani 1 1 d . . .
H15A H 0.3590 0.9143 0.8996 0.062 Uiso 1 1 calc R . .
H15B H 0.3920 0.8224 0.9560 0.062 Uiso 1 1 calc R . .
H15C H 0.2567 0.8084 0.9242 0.062 Uiso 1 1 calc R . .
C13 C 0.3799(7) 0.5645(8) 0.9069(4) 0.0458(18) Uani 1 1 d . . .
H13A H 0.2896 0.5419 0.9062 0.069 Uiso 1 1 calc R . .
H13B H 0.4111 0.5667 0.9475 0.069 Uiso 1 1 calc R . .
H13C H 0.4263 0.4944 0.8849 0.069 Uiso 1 1 calc R . .
C12 C 0.6892(7) 0.7254(10) 0.6978(3) 0.051(2) Uani 1 1 d . . .
H12A H 0.6184 0.6606 0.7004 0.076 Uiso 1 1 calc R . .
H12B H 0.7303 0.7144 0.6598 0.076 Uiso 1 1 calc R . .
H12C H 0.6577 0.8200 0.7015 0.076 Uiso 1 1 calc R . .
C11 C 0.8267(9) 0.5421(9) 0.7451(4) 0.060(2) Uani 1 1 d . . .
H11A H 0.8900 0.5242 0.7759 0.089 Uiso 1 1 calc R . .
H11B H 0.8631 0.5224 0.7067 0.089 Uiso 1 1 calc R . .
H11C H 0.7529 0.4829 0.7510 0.089 Uiso 1 1 calc R . .

loop_
_atom_site_aniso_label
_atom_site_aniso_U_11
_atom_site_aniso_U_22
_atom_site_aniso_U_33
_atom_site_aniso_U_23
_atom_site_aniso_U_13
_atom_site_aniso_U_12
Mo1 0.0186(2) 0.0176(2) 0.0224(2) 0.00079(19) 0.00305(15) 0.00136(19)
S1 0.0314(8) 0.0256(8) 0.0319(8) -0.0047(6) 0.0073(6) 0.0033(6)
S4 0.0290(8) 0.0263(8) 0.0425(9) 0.0016(7) 0.0086(6) -0.0062(6)
S2 0.0700(14) 0.0264(9) 0.0696(14) -0.0082(9) 0.0181(11) -0.0014(9)
S3 0.0513(11) 0.0401(11) 0.0643(13) -0.0120(10) 0.0035(10) -0.0145(9)
O1 0.033(2) 0.028(2) 0.028(2) 0.0019(17) -0.0047(17) 0.0051(18)
N3 0.015(2) 0.024(2) 0.023(2) -0.0003(19) 0.0037(17) -0.0010(18)
N2 0.019(2) 0.024(2) 0.030(3) -0.004(2) 0.0073(19) -0.0011(19)
N1 0.018(2) 0.020(2) 0.028(2) -0.0004(19) -0.0001(18) -0.0022(18)
C2 0.016(2) 0.025(3) 0.029(3) -0.004(2) 0.006(2) -0.001(2)
C1 0.018(3) 0.024(3) 0.030(3) -0.003(2) 0.004(2) 0.001(2)
C6 0.016(3) 0.035(3) 0.034(3) -0.004(3) 0.006(2) -0.006(2)
C3 0.019(3) 0.029(3) 0.025(3) 0.000(2) 0.002(2) -0.003(2)
C4 0.023(3) 0.030(3) 0.037(3) 0.001(3) -0.008(2) 0.000(2)
C5 0.026(3) 0.026(3) 0.036(3) -0.010(3) 0.010(2) -0.003(2)
C8 0.036(4) 0.087(7) 0.048(4) -0.001(4) -0.011(3) -0.027(4)
C10 0.048(4) 0.069(6) 0.047(4) -0.025(4) 0.028(3) -0.030(4)
C9 0.101(8) 0.041(5) 0.100(8) 0.027(5) -0.071(7) -0.012(5)
C7 0.043(4) 0.128(9) 0.042(4) -0.040(5) -0.016(4) 0.020(5)
C14 0.019(3) 0.062(5) 0.036(4) -0.009(3) -0.001(2) 0.002(3)
C15 0.021(3) 0.059(5) 0.045(4) -0.021(4) 0.008(3) -0.006(3)
C13 0.033(4) 0.052(5) 0.053(4) 0.007(4) 0.003(3) -0.014(3)
C12 0.046(4) 0.081(6) 0.026(3) -0.001(4) 0.015(3) 0.000(4)
C11 0.076(6) 0.042(5) 0.061(5) -0.018(4) 0.032(4) 0.007(4)

loop_
_atom_type_symbol
_atom_type_description
_atom_type_scat_dispersion_real
_atom_type_scat_dispersion_imag
_atom_type_scat_source
C C 0.0033 0.0016 'International Tables Vol C Tables 4.2.6.8 and 6.1.1.4'
H H 0.0000 0.0000 'International Tables Vol C Tables 4.2.6.8 and 6.1.1.4'
N N 0.0061 0.0033 'International Tables Vol C Tables 4.2.6.8 and 6.1.1.4'
O O 0.0106 0.0060 'International Tables Vol C Tables 4.2.6.8 and 6.1.1.4'
S S 0.1246 0.1234 'International Tables Vol C Tables 4.2.6.8 and 6.1.1.4'
Mo Mo -1.6832 0.6857 'International Tables Vol C Tables 4.2.6.8 and 6.1.1.4'

loop_
_geom_angle_atom_site_label_1
_geom_angle_atom_site_label_2
_geom_angle_atom_site_label_3
_geom_angle
_geom_angle_site_symmetry_1
_geom_angle_site_symmetry_3
_geom_angle_publ_flag
O1 Mo1 S4 107.50(16) . . ?
O1 Mo1 S1 105.94(15) . . ?
S4 Mo1 S1 94.06(6) . . ?
O1 Mo1 N3 93.14(19) . . ?
S4 Mo1 N3 150.99(12) . . ?
S1 Mo1 N3 99.71(12) . . ?
O1 Mo1 N2 93.69(19) . . ?
S4 Mo1 N2 97.65(12) . . ?
S1 Mo1 N2 152.93(13) . . ?
N3 Mo1 N2 60.00(16) . . ?
O1 Mo1 N1 146.60(18) . . ?
S4 Mo1 N1 94.78(12) . . ?
S1 Mo1 N1 96.69(12) . . ?
N3 Mo1 N1 58.48(15) . . ?
N2 Mo1 N1 58.15(16) . . ?
S2 S1 Mo1 110.06(9) . . ?
S3 S4 Mo1 112.65(9) . . ?
S3 S2 S1 103.71(11) . . ?
S2 S3 S4 103.05(11) . . ?
C2 N3 C3 108.4(4) . . ?
C2 N3 C6 114.8(4) . . ?
C3 N3 C6 113.1(4) . . ?
C2 N3 Mo1 92.7(3) . . ?
C3 N3 Mo1 96.8(3) . . ?
C6 N3 Mo1 128.0(4) . . ?
C1 N2 C2 107.0(4) . . ?
C1 N2 C5 113.7(4) . . ?
C2 N2 C5 114.5(4) . . ?
C1 N2 Mo1 97.3(3) . . ?
C2 N2 Mo1 91.9(3) . . ?
C5 N2 Mo1 128.9(4) . . ?
C1 N1 C3 107.8(4) . . ?
C1 N1 C4 113.5(4) . . ?
C3 N1 C4 113.4(4) . . ?
C1 N1 Mo1 91.3(3) . . ?
C3 N1 Mo1 90.5(3) . . ?
C4 N1 Mo1 135.9(4) . . ?
N3 C2 N2 104.1(4) . . ?
N2 C1 N1 105.7(4) . . ?
C14 C6 C15 109.3(6) . . ?
C14 C6 N3 109.8(5) . . ?
C15 C6 N3 109.2(5) . . ?
C14 C6 C13 108.6(6) . . ?
C15 C6 C13 109.9(6) . . ?
N3 C6 C13 109.9(5) . . ?
N1 C3 N3 104.8(4) . . ?
C7 C4 C8 107.1(7) . . ?
C7 C4 N1 109.6(5) . . ?
C8 C4 N1 110.0(5) . . ?
C7 C4 C9 110.6(8) . . ?
C8 C4 C9 108.9(7) . . ?
N1 C4 C9 110.6(5) . . ?
C12 C5 C11 109.6(7) . . ?
C12 C5 N2 109.2(5) . . ?
C11 C5 N2 110.6(5) . . ?
C12 C5 C10 108.0(6) . . ?
C11 C5 C10 110.1(6) . . ?
N2 C5 C10 109.3(5) . . ?

loop_
_geom_bond_atom_site_label_1
_geom_bond_atom_site_label_2
_geom_bond_distance
_geom_bond_site_symmetry_2
_geom_bond_publ_flag
Mo1 O1 1.694(4) . ?
Mo1 S4 2.2740(16) . ?
Mo1 S1 2.2745(16) . ?
Mo1 N3 2.321(5) . ?
Mo1 N2 2.338(5) . ?
Mo1 N1 2.479(5) . ?
S1 S2 2.187(3) . ?
S4 S3 2.191(3) . ?
S2 S3 1.996(3) . ?
N3 C2 1.475(7) . ?
N3 C3 1.483(7) . ?
N3 C6 1.527(7) . ?
N2 C1 1.467(7) . ?
N2 C2 1.480(7) . ?
N2 C5 1.524(7) . ?
N1 C1 1.474(7) . ?
N1 C3 1.481(7) . ?
N1 C4 1.514(7) . ?
C6 C14 1.514(9) . ?
C6 C15 1.523(9) . ?
C6 C13 1.535(10) . ?
C4 C7 1.500(10) . ?
C4 C8 1.507(9) . ?
C4 C9 1.531(10) . ?
C5 C12 1.511(10) . ?
C5 C11 1.519(10) . ?
C5 C10 1.530(9) . ?
